data_4114103
loop_
_publ_author_name
'Ung Chan Yoon'
'Ying Xue Jin'
'Sun Wha Oh'
'Chan Hyo Park'
'Jong Hoon Park'
'Charles F. Campana'
'Xiaolu Cai'
'Eileen N. Duesler'
'Patrick S. Mariano'

_publ_section_title
;
 A Synthetic Strategy for the Preparation of Cyclic Peptide Mimetics Based
 on SET-Promoted Photocyclization Processes
;
_journal_name_full 'Journal of the American Chemical Society'
_journal_page_first 10664
_journal_page_last 10671
_journal_paper_doi 10.1021/ja030297b
_journal_volume 125
_journal_year 2003
_chemical_formula_sum 'C21 H23 N3 O5'
_chemical_formula_weight 397.42
_chemical_name_systematic
;
 ?
;
_space_group_IT_number 19
_symmetry_cell_setting orthorhombic
_symmetry_space_group_name_Hall 'P 2ac 2ab'
_symmetry_space_group_name_H-M 'P 21 21 21'
_atom_sites_solution_hydrogens geom
_atom_sites_solution_primary direct
_atom_sites_solution_secondary difmap
_audit_creation_method SHELXL-97
_cell_angle_alpha 90.00
_cell_angle_beta 90.00
_cell_angle_gamma 90.00
_cell_formula_units_Z 4
_cell_length_a 7.469(3)
_cell_length_b 8.452(4)
_cell_length_c 31.817(12)
_cell_measurement_reflns_used 19
_cell_measurement_temperature 293(2)
_cell_measurement_theta_max 15.119
_cell_measurement_theta_min 5.155
_cell_volume 2008.5(15)
_computing_cell_refinement 'Bruker XSCANS'
_computing_data_collection 'Bruker XSCANS'
_computing_data_reduction 'Bruker XSCANS'
_computing_molecular_graphics 'Bruker SHELXTL'
_computing_publication_material 'Bruker SHELXTL'
_computing_structure_refinement 'SHELXL-97 (Sheldrick, 1997)'
_computing_structure_solution 'SHELXS-97 (Sheldrick, 1997)'
_diffrn_ambient_temperature 293(2)
_diffrn_measured_fraction_theta_full 0.999
_diffrn_measured_fraction_theta_max 0.999
_diffrn_measurement_device_type 'Siemens-Bruker P4'
_diffrn_measurement_method '\w scans'
_diffrn_radiation_monochromator graphite
_diffrn_radiation_source 'fine-focus sealed tube'
_diffrn_radiation_type MoK\a
_diffrn_radiation_wavelength 0.71073
_diffrn_reflns_av_R_equivalents 0.1225
_diffrn_reflns_av_sigmaI/netI 0.0881
_diffrn_reflns_limit_h_max 8
_diffrn_reflns_limit_h_min -8
_diffrn_reflns_limit_k_max 9
_diffrn_reflns_limit_k_min -9
_diffrn_reflns_limit_l_max 34
_diffrn_reflns_limit_l_min -34
_diffrn_reflns_number 10394
_diffrn_reflns_theta_full 22.50
_diffrn_reflns_theta_max 22.50
_diffrn_reflns_theta_min 2.49
_diffrn_standards_decay_% 0.0
_diffrn_standards_interval_count 97
_diffrn_standards_number 3
_exptl_absorpt_coefficient_mu 0.095
_exptl_absorpt_correction_T_max 0.99809
_exptl_absorpt_correction_T_min 0.97451
_exptl_absorpt_correction_type analytical
_exptl_absorpt_process_details
;
 absorption correction using face-indexed gaussian
 slightly better than using azimuthal scans
;
_exptl_crystal_colour colorless
_exptl_crystal_density_diffrn 1.314
_exptl_crystal_description 'thin plate'
_exptl_crystal_F_000 840
_exptl_crystal_size_max 0.62
_exptl_crystal_size_mid 0.34
_exptl_crystal_size_min 0.02
_refine_diff_density_max 0.278
_refine_diff_density_min -0.295
_refine_diff_density_rms 0.057
_refine_ls_abs_structure_details 'Flack H D (1983), Acta Cryst. A39, 876-881'
_refine_ls_abs_structure_Flack 0.00
_refine_ls_extinction_coef 0.014(2)
_refine_ls_extinction_expression Fc^*^=kFc[1+0.001xFc^2^\l^3^/sin(2\q)]^-1/4^
_refine_ls_extinction_method SHELXL
_refine_ls_goodness_of_fit_ref 1.059
_refine_ls_hydrogen_treatment
;
 H atom positions seen in final d-maps.
 H on C: riding model.H on O: positions varied.
 all H's: fixed isotropic U's set to 1.25U[equiv]
;
_refine_ls_matrix_type full
_refine_ls_number_parameters 272
_refine_ls_number_reflns 2614
_refine_ls_number_restraints 0
_refine_ls_restrained_S_all 1.059
_refine_ls_R_factor_all 0.1054
_refine_ls_R_factor_gt 0.0624
_refine_ls_shift/su_max 0.000
_refine_ls_shift/su_mean 0.000
_refine_ls_structure_factor_coef Fsqd
_refine_ls_weighting_details 'calc w=1/[\s^2^(Fo^2^)+(0.0724P)^2^+0.1109P] where P=(Fo^2^+2Fc^2^)/3'
_refine_ls_weighting_scheme calc
_refine_ls_wR_factor_gt 0.1338
_refine_ls_wR_factor_ref 0.1581
_reflns_number_gt 1750
_reflns_number_total 2614
_reflns_threshold_expression >2sigma(I)
_cod_data_source_file ja030297b_1.cif
_cod_data_source_block Compd-40/pm021
_cod_database_code 4114103

loop_
_symmetry_equiv_pos_as_xyz
'x, y, z'
'-x+1/2, -y, z+1/2'
'-x, y+1/2, -z+1/2'
'x+1/2, -y+1/2, -z'

loop_
_atom_site_label
_atom_site_type_symbol
_atom_site_fract_x
_atom_site_fract_y
_atom_site_fract_z
_atom_site_U_iso_or_equiv
_atom_site_adp_type
_atom_site_occupancy
_atom_site_symmetry_multiplicity
_atom_site_calc_flag
_atom_site_refinement_flags
O1 O 0.6101(6) 0.6068(6) 0.09452(14) 0.0606(13) Uani 1 1 d .
O2 O 1.1359(6) 0.6639(5) 0.03224(12) 0.0479(12) Uani 1 1 d .
H2O H 1.085(8) 0.759(8) 0.0204(18) 0.060 Uiso 1 1 d .
O3 O 0.8894(6) 0.2840(6) 0.15218(13) 0.0582(13) Uani 1 1 d .
O4 O 0.5499(6) 0.3208(5) 0.02149(13) 0.0492(12) Uani 1 1 d .
O5 O 0.4280(6) 0.5916(6) -0.01588(13) 0.0517(12) Uani 1 1 d .
H5W H 0.335(9) 0.622(8) 0.004(2) 0.065 Uiso 1 1 d .
H5Y H 0.470(9) 0.498(8) -0.0031(19) 0.065 Uiso 1 1 d .
N1 N 0.8862(6) 0.5490(5) 0.06630(13) 0.0357(12) Uani 1 1 d .
N2 N 1.1342(6) 0.3837(5) 0.12065(15) 0.0416(12) Uani 1 1 d .
N3 N 0.7448(6) 0.2220(5) 0.06844(14) 0.0393(13) Uani 1 1 d .
C1 C 0.7721(9) 0.6241(7) 0.09365(18) 0.0436(16) Uani 1 1 d .
C2 C 0.8841(8) 0.7275(6) 0.12010(17) 0.0370(14) Uani 1 1 d .
C3 C 0.8428(9) 0.8212(7) 0.15361(18) 0.0489(17) Uani 1 1 d .
H3A H 0.7264 0.8239 0.1640 0.061 Uiso 1 1 calc R
C4 C 0.9753(11) 0.9122(8) 0.1720(2) 0.059(2) Uani 1 1 d .
H4A H 0.9489 0.9743 0.1954 0.074 Uiso 1 1 calc R
C5 C 1.1465(10) 0.9111(7) 0.1558(2) 0.0542(18) Uani 1 1 d .
H5A H 1.2333 0.9764 0.1675 0.068 Uiso 1 1 calc R
C6 C 1.1908(9) 0.8145(7) 0.1224(2) 0.0525(17) Uani 1 1 d .
H6A H 1.3072 0.8113 0.1121 0.066 Uiso 1 1 calc R
C7 C 1.0573(8) 0.7225(6) 0.10479(17) 0.0395(15) Uani 1 1 d .
C8 C 1.0738(7) 0.6030(7) 0.07045(18) 0.0391(15) Uani 1 1 d .
C9 C 1.1951(9) 0.4655(7) 0.08257(18) 0.0446(16) Uani 1 1 d .
H9A H 1.1994 0.3905 0.0595 0.056 Uiso 1 1 calc R
H9B H 1.3155 0.5049 0.0871 0.056 Uiso 1 1 calc R
C10 C 0.9796(8) 0.2995(7) 0.12060(18) 0.0429(16) Uani 1 1 d .
C11 C 0.9316(8) 0.2055(7) 0.08216(16) 0.0406(15) Uani 1 1 d .
H11A H 1.0093 0.2378 0.0593 0.051 Uiso 1 1 calc R
H11B H 0.9552 0.0946 0.0878 0.051 Uiso 1 1 calc R
C12 C 0.6971(9) 0.3288(7) 0.04021(17) 0.0387(15) Uani 1 1 d .
C13 C 0.8230(8) 0.4635(7) 0.02960(17) 0.0411(15) Uani 1 1 d .
H13A H 0.9253 0.4215 0.0145 0.051 Uiso 1 1 calc R
H13B H 0.7618 0.5369 0.0111 0.051 Uiso 1 1 calc R
C14 C 0.6196(9) 0.0984(7) 0.0812(2) 0.0571(19) Uani 1 1 d .
H14A H 0.6266 0.0116 0.0618 0.071 Uiso 1 1 calc R
H14B H 0.5001 0.1401 0.0813 0.071 Uiso 1 1 calc R
H14C H 0.6499 0.0620 0.1089 0.071 Uiso 1 1 calc R
C15 C 1.1933(9) 0.4501(7) 0.16187(18) 0.0509(18) Uani 1 1 d .
H15A H 1.0909 0.4944 0.1765 0.064 Uiso 1 1 calc R
H15B H 1.2785 0.5349 0.1570 0.064 Uiso 1 1 calc R
C16 C 1.2797(9) 0.3239(7) 0.18921(17) 0.0407(16) Uani 1 1 d .
C17 C 1.1937(10) 0.2569(8) 0.22234(19) 0.0558(19) Uani 1 1 d .
H17A H 1.0766 0.2874 0.2281 0.070 Uiso 1 1 calc R
C18 C 1.2734(12) 0.1458(9) 0.2477(2) 0.067(2) Uani 1 1 d .
H18A H 1.2116 0.0995 0.2699 0.084 Uiso 1 1 calc R
C19 C 1.4507(12) 0.1050(9) 0.2390(2) 0.074(2) Uani 1 1 d .
H19A H 1.5084 0.0306 0.2557 0.092 Uiso 1 1 calc R
C20 C 1.5386(11) 0.1713(9) 0.2068(2) 0.065(2) Uani 1 1 d .
H20A H 1.6567 0.1431 0.2015 0.082 Uiso 1 1 calc R
C21 C 1.4558(9) 0.2801(8) 0.1819(2) 0.0520(18) Uani 1 1 d .
H21A H 1.5182 0.3255 0.1597 0.065 Uiso 1 1 calc R

loop_
_atom_site_aniso_label
_atom_site_aniso_U_11
_atom_site_aniso_U_22
_atom_site_aniso_U_33
_atom_site_aniso_U_23
_atom_site_aniso_U_13
_atom_site_aniso_U_12
O1 0.033(3) 0.075(3) 0.073(3) -0.019(3) 0.005(2) 0.001(2)
O2 0.052(3) 0.049(3) 0.043(2) 0.011(2) 0.012(2) -0.002(2)
O3 0.054(3) 0.078(3) 0.043(3) -0.004(2) 0.000(2) -0.009(3)
O4 0.054(3) 0.045(3) 0.048(3) -0.004(2) -0.020(2) 0.001(2)
O5 0.054(3) 0.053(3) 0.048(3) 0.011(2) 0.009(2) 0.004(2)
N1 0.037(3) 0.039(3) 0.031(3) 0.000(2) -0.003(2) 0.001(2)
N2 0.047(3) 0.038(3) 0.041(3) 0.001(2) -0.007(3) -0.003(3)
N3 0.055(3) 0.030(3) 0.034(3) 0.004(2) -0.008(2) -0.007(2)
C1 0.056(5) 0.038(4) 0.037(4) 0.006(3) 0.003(3) 0.012(3)
C2 0.050(4) 0.026(3) 0.035(3) 0.000(3) 0.001(3) 0.003(3)
C3 0.060(4) 0.045(4) 0.042(4) 0.001(3) -0.001(4) 0.008(4)
C4 0.093(6) 0.044(4) 0.040(4) -0.013(3) -0.003(4) 0.014(4)
C5 0.067(5) 0.035(4) 0.060(4) -0.002(3) -0.015(4) -0.005(4)
C6 0.059(4) 0.041(4) 0.057(4) -0.001(4) -0.014(4) -0.002(3)
C7 0.060(4) 0.028(3) 0.031(3) 0.002(3) -0.007(3) -0.002(3)
C8 0.039(4) 0.038(3) 0.040(4) 0.006(3) -0.001(3) -0.006(3)
C9 0.048(4) 0.041(4) 0.045(4) 0.006(3) 0.004(3) 0.001(3)
C10 0.046(4) 0.051(4) 0.032(3) 0.006(3) 0.001(3) 0.000(3)
C11 0.054(4) 0.027(3) 0.041(3) 0.006(3) -0.008(3) -0.007(3)
C12 0.056(4) 0.032(3) 0.028(3) -0.004(3) 0.000(3) 0.002(3)
C13 0.056(4) 0.033(3) 0.035(3) 0.007(3) 0.006(3) 0.000(3)
C14 0.070(5) 0.041(4) 0.060(4) 0.016(3) -0.008(4) -0.006(4)
C15 0.057(4) 0.050(4) 0.045(4) -0.006(3) -0.016(3) 0.001(4)
C16 0.057(4) 0.036(4) 0.030(3) -0.009(3) -0.002(3) -0.008(3)
C17 0.064(5) 0.064(5) 0.040(4) -0.008(4) -0.002(4) -0.001(4)
C18 0.102(6) 0.066(5) 0.034(4) 0.009(4) 0.003(4) -0.008(5)
C19 0.097(7) 0.071(5) 0.053(5) 0.012(4) -0.019(5) 0.019(5)
C20 0.069(5) 0.076(5) 0.051(4) 0.002(4) -0.008(4) 0.009(4)
C21 0.057(5) 0.056(4) 0.042(4) 0.002(4) 0.003(3) -0.005(4)

loop_
_atom_type_symbol
_atom_type_description
_atom_type_scat_dispersion_real
_atom_type_scat_dispersion_imag
_atom_type_scat_source
C C 0.0033 0.0016 'International Tables Vol C Tables 4.2.6.8 and 6.1.1.4'
H H 0.0000 0.0000 'International Tables Vol C Tables 4.2.6.8 and 6.1.1.4'
N N 0.0061 0.0033 'International Tables Vol C Tables 4.2.6.8 and 6.1.1.4'
O O 0.0106 0.0060 'International Tables Vol C Tables 4.2.6.8 and 6.1.1.4'

loop_
_geom_angle_atom_site_label_1
_geom_angle_atom_site_label_2
_geom_angle_atom_site_label_3
_geom_angle
C8 O2 H2O 121(4)
H5W O5 H5Y 100(5)
C1 N1 C13 122.5(5)
C1 N1 C8 112.9(5)
C13 N1 C8 122.2(5)
C10 N2 C9 120.7(5)
C10 N2 C15 116.8(5)
C9 N2 C15 117.2(5)
C12 N3 C14 120.3(5)
C12 N3 C11 121.5(5)
C14 N3 C11 117.2(5)
O1 C1 N1 125.1(6)
O1 C1 C2 128.4(6)
N1 C1 C2 106.5(6)
C3 C2 C7 120.3(6)
C3 C2 C1 131.5(6)
C7 C2 C1 108.1(5)
C2 C3 C4 119.5(6)
C2 C3 H3A 120.3
C4 C3 H3A 120.3
C5 C4 C3 120.1(6)
C5 C4 H4A 120.0
C3 C4 H4A 120.0
C4 C5 C6 121.0(6)
C4 C5 H5A 119.5
C6 C5 H5A 119.5
C5 C6 C7 118.2(6)
C5 C6 H6A 120.9
C7 C6 H6A 120.9
C2 C7 C6 120.9(5)
C2 C7 C8 110.8(5)
C6 C7 C8 128.2(6)
O2 C8 N1 110.5(4)
O2 C8 C7 114.5(5)
N1 C8 C7 101.3(5)
O2 C8 C9 107.7(5)
N1 C8 C9 110.5(5)
C7 C8 C9 112.3(5)
N2 C9 C8 112.6(5)
N2 C9 H9A 109.1
C8 C9 H9A 109.1
N2 C9 H9B 109.1
C8 C9 H9B 109.1
H9A C9 H9B 107.8
O3 C10 N2 121.8(5)
O3 C10 C11 118.9(6)
N2 C10 C11 118.8(5)
N3 C11 C10 114.7(5)
N3 C11 H11A 108.6
C10 C11 H11A 108.6
N3 C11 H11B 108.6
C10 C11 H11B 108.6
H11A C11 H11B 107.6
O4 C12 N3 121.5(5)
O4 C12 C13 118.6(5)
N3 C12 C13 119.8(5)
N1 C13 C12 113.4(4)
N1 C13 H13A 108.9
C12 C13 H13A 108.9
N1 C13 H13B 108.9
C12 C13 H13B 108.9
H13A C13 H13B 107.7
N3 C14 H14A 109.5
N3 C14 H14B 109.5
H14A C14 H14B 109.5
N3 C14 H14C 109.5
H14A C14 H14C 109.5
H14B C14 H14C 109.5
N2 C15 C16 111.4(5)
N2 C15 H15A 109.4
C16 C15 H15A 109.4
N2 C15 H15B 109.4
C16 C15 H15B 109.4
H15A C15 H15B 108.0
C17 C16 C21 117.9(6)
C17 C16 C15 122.4(6)
C21 C16 C15 119.6(6)
C16 C17 C18 122.4(7)
C16 C17 H17A 118.8
C18 C17 H17A 118.8
C17 C18 C19 117.6(7)
C17 C18 H18A 121.2
C19 C18 H18A 121.2
C20 C19 C18 120.9(7)
C20 C19 H19A 119.5
C18 C19 H19A 119.5
C19 C20 C21 120.3(8)
C19 C20 H20A 119.8
C21 C20 H20A 119.8
C20 C21 C16 120.9(7)
C20 C21 H21A 119.6
C16 C21 H21A 119.6

loop_
_geom_bond_atom_site_label_1
_geom_bond_atom_site_label_2
_geom_bond_distance
O1 C1 1.219(7)
O2 C8 1.399(7)
O2 H2O 0.97(7)
O3 C10 1.217(6)
O4 C12 1.253(7)
O5 H5W 0.97(7)
O5 H5Y 0.94(7)
N1 C1 1.373(7)
N1 C13 1.452(7)
N1 C8 1.480(7)
N2 C10 1.356(7)
N2 C9 1.467(7)
N2 C15 1.494(7)
N3 C12 1.322(7)
N3 C14 1.460(7)
N3 C11 1.469(7)
C1 C2 1.474(8)
C2 C3 1.363(8)
C2 C7 1.383(8)
C3 C4 1.384(9)
C3 H3A 0.9300
C4 C5 1.379(9)
C4 H4A 0.9300
C5 C6 1.380(9)
C5 H5A 0.9300
C6 C7 1.384(8)
C6 H6A 0.9300
C7 C8 1.493(8)
C8 C9 1.523(8)
C9 H9A 0.9700
C9 H9B 0.9700
C10 C11 1.502(8)
C11 H11A 0.9700
C11 H11B 0.9700
C12 C13 1.515(8)
C13 H13A 0.9700
C13 H13B 0.9700
C14 H14A 0.9600
C14 H14B 0.9600
C14 H14C 0.9600
C15 C16 1.520(8)
C15 H15A 0.9700
C15 H15B 0.9700
C16 C17 1.358(8)
C16 C21 1.386(8)
C17 C18 1.373(9)
C17 H17A 0.9300
C18 C19 1.396(10)
C18 H18A 0.9300
C19 C20 1.338(10)
C19 H19A 0.9300
C20 C21 1.363(9)
C20 H20A 0.9300
C21 H21A 0.9300

loop_
_geom_hbond_atom_site_label_D
_geom_hbond_atom_site_label_H
_geom_hbond_atom_site_label_A
_geom_hbond_distance_DH
_geom_hbond_distance_HA
_geom_hbond_distance_DA
_geom_hbond_angle_DHA
_geom_hbond_site_symmetry_A
O5 H5Y O4 0.94(7) 1.79(7) 2.735(6) 179(6) .
O5 H5W O2 0.97(7) 1.77(7) 2.734(6) 169(6) 1_455
O2 H2O O5 0.97(7) 1.73(6) 2.637(6) 155(5) 4_565

loop_
_geom_torsion_atom_site_label_1
_geom_torsion_atom_site_label_2
_geom_torsion_atom_site_label_3
_geom_torsion_atom_site_label_4
_geom_torsion
C13 N1 C1 O1 12.6(9)
C8 N1 C1 O1 175.4(6)
C13 N1 C1 C2 -166.6(5)
C8 N1 C1 C2 -3.8(6)
O1 C1 C2 C3 5.1(11)
N1 C1 C2 C3 -175.8(6)
O1 C1 C2 C7 -173.1(6)
N1 C1 C2 C7 6.0(6)
C7 C2 C3 C4 0.5(9)
C1 C2 C3 C4 -177.6(6)
C2 C3 C4 C5 1.7(9)
C3 C4 C5 C6 -3.0(10)
C4 C5 C6 C7 2.1(9)
C3 C2 C7 C6 -1.5(9)
C1 C2 C7 C6 177.0(5)
C3 C2 C7 C8 175.5(5)
C1 C2 C7 C8 -6.0(6)
C5 C6 C7 C2 0.2(9)
C5 C6 C7 C8 -176.2(6)
C1 N1 C8 O2 -121.5(5)
C13 N1 C8 O2 41.4(7)
C1 N1 C8 C7 0.3(6)
C13 N1 C8 C7 163.1(5)
C1 N1 C8 C9 119.5(5)
C13 N1 C8 C9 -77.6(6)
C2 C7 C8 O2 122.5(5)
C6 C7 C8 O2 -60.8(8)
C2 C7 C8 N1 3.6(6)
C6 C7 C8 N1 -179.7(6)
C2 C7 C8 C9 -114.3(5)
C6 C7 C8 C9 62.4(8)
C10 N2 C9 C8 67.7(7)
C15 N2 C9 C8 -85.6(6)
O2 C8 C9 N2 -175.4(5)
N1 C8 C9 N2 -54.7(6)
C7 C8 C9 N2 57.6(7)
C9 N2 C10 O3 -150.4(6)
C15 N2 C10 O3 2.9(8)
C9 N2 C10 C11 37.9(8)
C15 N2 C10 C11 -168.8(5)
C12 N3 C11 C10 92.8(6)
C14 N3 C11 C10 -98.1(6)
O3 C10 C11 N3 53.5(8)
N2 C10 C11 N3 -134.5(5)
C14 N3 C12 O4 -5.2(8)
C11 N3 C12 O4 163.6(5)
C14 N3 C12 C13 175.5(5)
C11 N3 C12 C13 -15.7(8)
C1 N1 C13 C12 -59.6(7)
C8 N1 C13 C12 139.2(5)
O4 C12 C13 N1 128.8(5)
N3 C12 C13 N1 -51.9(7)
C10 N2 C15 C16 78.1(7)
C9 N2 C15 C16 -127.6(6)
N2 C15 C16 C17 -104.0(7)
N2 C15 C16 C21 79.5(7)
C21 C16 C17 C18 -1.7(9)
C15 C16 C17 C18 -178.3(6)
C16 C17 C18 C19 1.5(10)
C17 C18 C19 C20 -0.4(11)
C18 C19 C20 C21 -0.2(12)
C19 C20 C21 C16 -0.1(11)
C17 C16 C21 C20 1.0(9)
C15 C16 C21 C20 177.7(6)
